data_4067389
loop_
_publ_author_name
'Yeh, Wen-Yann'
'Tsai, Kune-You'

_publ_section_title
;
 Complexation and C&#x2212;H/C&#x2212;P Bond Activation of the (PPh2)C60H
 Molecule on Triosmium Carbonyl Clusters
;
_journal_issue 3
_journal_name_full Organometallics
_journal_page_first 604
_journal_paper_doi 10.1021/om900914a
_journal_volume 29
_journal_year 2010
_chemical_formula_moiety 'C82.5 H11 O10 Os3 P S'
_chemical_formula_sum 'C82.5 H11 O10 Os3 P S'
_chemical_formula_weight 1795.54
_chemical_name_systematic
;
 ?
;
_space_group_IT_number 85
_symmetry_cell_setting tetragonal
_symmetry_space_group_name_Hall '-P 4a'
_symmetry_space_group_name_H-M 'P 4/n :2'
_atom_sites_solution_hydrogens geom
_atom_sites_solution_primary direct
_atom_sites_solution_secondary difmap
_audit_creation_method SHELXL-97
_cell_angle_alpha 90.00
_cell_angle_beta 90.00
_cell_angle_gamma 90.00
_cell_formula_units_Z 8
_cell_length_a 29.0200(4)
_cell_length_b 29.0200(4)
_cell_length_c 14.4970(2)
_cell_measurement_reflns_used 80593
_cell_measurement_temperature 200(2)
_cell_measurement_theta_max 25.028
_cell_measurement_theta_min 2.037
_cell_volume 12208.8(3)
_computing_cell_refinement 'HKL Scalepack (Otwinowski & Minor 1997)'
_computing_data_collection 'Collect (Nonius BV, 1997-2000)'
_computing_data_reduction 'HKL Denzo and Scalepack'
_computing_molecular_graphics 'Ortep-3 for Windows (Farrugia, 1997)'
_computing_publication_material 'WinGX publication routines (Farrugia, 1999)'
_computing_structure_refinement 'SHELXL-97 (Sheldrick, 1997)'
_computing_structure_solution 'SHELXS-86 (Sheldrick, 1986)'
_diffrn_ambient_temperature 200(2)
_diffrn_detector_area_resol_mean 9
_diffrn_measured_fraction_theta_full 0.998
_diffrn_measured_fraction_theta_max 0.998
_diffrn_measurement_device_type KappaCCD
_diffrn_measurement_method 'CCD rotation images, thick slices'
_diffrn_radiation_monochromator graphite
_diffrn_radiation_source 'fine-focus sealed tube'
_diffrn_radiation_type MoK\a
_diffrn_radiation_wavelength 0.71073
_diffrn_reflns_av_R_equivalents 0.1048
_diffrn_reflns_av_sigmaI/netI 0.0768
_diffrn_reflns_limit_h_max 31
_diffrn_reflns_limit_h_min -34
_diffrn_reflns_limit_k_max 34
_diffrn_reflns_limit_k_min -33
_diffrn_reflns_limit_l_max 17
_diffrn_reflns_limit_l_min -15
_diffrn_reflns_number 71893
_diffrn_reflns_theta_full 25.04
_diffrn_reflns_theta_max 25.04
_diffrn_reflns_theta_min 2.11
_exptl_absorpt_coefficient_mu 6.358
_exptl_absorpt_correction_T_max 0.5887
_exptl_absorpt_correction_T_min 0.3376
_exptl_absorpt_correction_type multi-scan
_exptl_absorpt_process_details
;
 ?
;
_exptl_crystal_colour black
_exptl_crystal_density_diffrn 1.954
_exptl_crystal_density_method 'not measured'
_exptl_crystal_description prism
_exptl_crystal_F_000 6760
_exptl_crystal_size_max 0.2
_exptl_crystal_size_mid 0.18
_exptl_crystal_size_min 0.07
_refine_diff_density_max 1.894
_refine_diff_density_min -2.574
_refine_diff_density_rms 0.402
_refine_ls_extinction_method none
_refine_ls_goodness_of_fit_ref 1.062
_refine_ls_hydrogen_treatment fixed
_refine_ls_matrix_type full
_refine_ls_number_parameters 874
_refine_ls_number_reflns 10808
_refine_ls_number_restraints 0
_refine_ls_restrained_S_all 1.062
_refine_ls_R_factor_all 0.0970
_refine_ls_R_factor_gt 0.0614
_refine_ls_shift/su_max 0.003
_refine_ls_shift/su_mean 0.000
_refine_ls_structure_factor_coef Fsqd
_refine_ls_weighting_details 'calc w=1/[\s^2^(Fo^2^)+(0.1142P)^2^+0.0000P] where P=(Fo^2^+2Fc^2^)/3'
_refine_ls_weighting_scheme calc
_refine_ls_wR_factor_gt 0.1724
_refine_ls_wR_factor_ref 0.1904
_reflns_number_gt 7703
_reflns_number_total 10808
_reflns_threshold_expression >2sigma(I)
_cod_data_source_file om900914a_si_002.cif
_cod_data_source_block 9834a
_cod_depositor_comments
;

2021-08-27
Formula fixed to be consistent with given Z
                 miguel
;
_cod_original_formula_sum 'C165 H22 O20 Os6 P2 S2'
_cod_original_formula_weight 3591.09
_cod_original_formula_moiety 'C165 H22 O20 Os6 P2 S2'
_cod_original_sg_symbol_H-M 'P 4/n'
_cod_database_code 4067389

loop_
_symmetry_equiv_pos_as_xyz
'x, y, z'
'-x+1/2, -y+1/2, z'
'-y+1/2, x, z'
'y, -x+1/2, z'
'-x, -y, -z'
'x-1/2, y-1/2, -z'
'y-1/2, -x, -z'
'-y, x-1/2, -z'

loop_
_atom_site_label
_atom_site_type_symbol
_atom_site_fract_x
_atom_site_fract_y
_atom_site_fract_z
_atom_site_U_iso_or_equiv
_atom_site_adp_type
_atom_site_occupancy
_atom_site_symmetry_multiplicity
_atom_site_calc_flag
_atom_site_refinement_flags
C1 C 0.1321(7) 0.3359(6) 0.2016(12) 0.063(5) Uani 1 1 d .
C2 C 0.0847(5) 0.2720(5) 0.2985(9) 0.040(3) Uani 1 1 d .
C3 C 0.0727(5) 0.4041(6) 0.2592(10) 0.045(4) Uani 1 1 d .
C4 C 0.0102(5) 0.2890(7) 0.4240(9) 0.046(4) Uani 1 1 d .
C5 C 0.0339(5) 0.4254(7) 0.4440(9) 0.052(5) Uani 1 1 d .
C6 C 0.0168(6) 0.3518(7) 0.5692(13) 0.062(5) Uani 1 1 d .
C7 C 0.1324(5) 0.4163(7) 0.4104(12) 0.061(5) Uani 1 1 d .
C8 C 0.1294(8) 0.3688(8) 0.5801(15) 0.087(7) Uani 1 1 d .
C9 C 0.1805(7) 0.3297(6) 0.4110(14) 0.066(5) Uani 1 1 d .
C10 C 0.1035(6) 0.2840(7) 0.4954(12) 0.060(5) Uani 1 1 d .
C11 C 0.0266(4) 0.2597(4) 0.1273(10) 0.035(3) Uani 1 1 d .
C12 C -0.0024(5) 0.2284(5) 0.1708(11) 0.049(4) Uani 1 1 d .
H12 H -0.0259 0.2393 0.2085 0.059 Uiso 1 1 calc R
C13 C 0.0029(6) 0.1816(4) 0.1594(12) 0.054(4) Uani 1 1 d .
H13 H -0.0166 0.1616 0.1908 0.064 Uiso 1 1 calc R
C14 C 0.0345(6) 0.1647(6) 0.1060(13) 0.064(5) Uani 1 1 d .
H14 H 0.0376 0.1331 0.0982 0.076 Uiso 1 1 calc R
C15 C 0.0638(6) 0.1953(6) 0.0606(12) 0.064(5) Uani 1 1 d .
H15 H 0.0867 0.1834 0.0227 0.077 Uiso 1 1 calc R
C16 C 0.0601(5) 0.2419(5) 0.0695(10) 0.044(4) Uani 1 1 d .
H16 H 0.0798 0.2614 0.0372 0.053 Uiso 1 1 calc R
C17 C 0.0371(4) 0.3463(4) 0.0403(9) 0.030(3) Uani 1 1 d .
C18 C 0.0640(6) 0.3844(5) 0.0311(9) 0.054(5) Uani 1 1 d .
H18 H 0.0782 0.3973 0.0825 0.065 Uiso 1 1 calc R
C19 C 0.0702(6) 0.4040(6) -0.0559(11) 0.067(5) Uani 1 1 d .
H19 H 0.0887 0.4301 -0.0599 0.080 Uiso 1 1 calc R
C20 C 0.0507(6) 0.3875(5) -0.1372(10) 0.057(5) Uani 1 1 d .
H20 H 0.0559 0.4015 -0.1940 0.069 Uiso 1 1 calc R
C21 C 0.0238(5) 0.3498(6) -0.1285(11) 0.055(4) Uani 1 1 d .
H21 H 0.0086 0.3383 -0.1801 0.066 Uiso 1 1 calc R
C22 C 0.0180(5) 0.3272(5) -0.0412(10) 0.043(4) Uani 1 1 d .
H22 H 0.0016 0.2997 -0.0381 0.052 Uiso 1 1 calc R
C23 C -0.0380(4) 0.3370(4) 0.1718(8) 0.026(3) Uani 1 1 d .
C24 C -0.0729(4) 0.3164(4) 0.1050(9) 0.032(3) Uani 1 1 d .
H24 H -0.0560 0.2963 0.0625 0.038 Uiso 1 1 calc R
C25 C -0.1111(4) 0.2886(4) 0.1459(9) 0.029(2) Uani 1 1 d .
C26 C -0.1121(4) 0.2768(4) 0.2370(9) 0.029(2) Uani 1 1 d .
C27 C -0.0798(4) 0.2973(4) 0.3016(9) 0.030(3) Uani 1 1 d .
C28 C -0.0491(4) 0.3284(4) 0.2716(8) 0.028(3) Uani 1 1 d .
C29 C -0.0342(4) 0.3681(4) 0.3314(8) 0.028(3) Uani 1 1 d .
C30 C -0.0556(4) 0.3745(5) 0.4195(8) 0.031(3) Uani 1 1 d .
C31 C -0.0925(5) 0.3399(5) 0.4464(8) 0.036(3) Uani 1 1 d .
C32 C -0.1033(4) 0.3036(5) 0.3928(9) 0.034(3) Uani 1 1 d .
C33 C -0.1502(5) 0.2866(4) 0.3802(11) 0.045(4) Uani 1 1 d .
C34 C -0.1557(5) 0.2703(4) 0.2864(9) 0.035(3) Uani 1 1 d .
C35 C -0.1966(5) 0.2782(5) 0.2413(11) 0.042(4) Uani 1 1 d .
C36 C -0.1969(5) 0.2911(5) 0.1455(11) 0.045(4) Uani 1 1 d .
C37 C -0.1541(4) 0.2974(4) 0.0977(9) 0.031(3) Uani 1 1 d .
C38 C -0.1474(5) 0.3355(5) 0.0379(9) 0.035(3) Uani 1 1 d .
C39 C -0.1004(4) 0.3498(5) 0.0474(8) 0.035(3) Uani 1 1 d .
C40 C -0.0923(4) 0.3965(5) 0.0458(8) 0.035(3) Uani 1 1 d .
C41 C -0.0583(4) 0.4167(4) 0.1082(9) 0.032(3) Uani 1 1 d .
C42 C -0.0373(4) 0.3894(4) 0.1731(8) 0.021(3) Uani 1 1 d .
C43 C -0.0324(4) 0.4069(5) 0.2649(10) 0.038(3) Uani 1 1 d .
C44 C -0.0473(4) 0.4495(4) 0.2939(9) 0.031(3) Uani 1 1 d .
C45 C -0.0699(5) 0.4566(5) 0.3780(9) 0.042(4) Uani 1 1 d .
C46 C -0.0751(5) 0.4213(5) 0.4384(9) 0.038(3) Uani 1 1 d .
C47 C -0.1205(5) 0.4142(6) 0.4847(10) 0.049(4) Uani 1 1 d .
C48 C -0.1293(5) 0.3655(5) 0.4888(8) 0.039(3) Uani 1 1 d .
C49 C -0.1756(5) 0.3491(6) 0.4787(8) 0.043(4) Uani 1 1 d .
C50 C -0.1848(5) 0.3093(5) 0.4244(10) 0.038(3) Uani 1 1 d .
C51 C -0.2282(4) 0.3174(5) 0.3774(11) 0.042(4) Uani 1 1 d .
C52 C -0.2337(4) 0.3027(5) 0.2882(11) 0.040(3) Uani 1 1 d .
C53 C -0.2559(4) 0.3300(5) 0.2160(11) 0.046(4) Uani 1 1 d .
C54 C -0.2324(4) 0.3244(5) 0.1305(10) 0.038(3) Uani 1 1 d .
C55 C -0.2266(4) 0.3609(5) 0.0713(9) 0.039(3) Uani 1 1 d .
C56 C -0.1829(5) 0.3662(5) 0.0238(9) 0.041(4) Uani 1 1 d .
C57 C -0.1736(5) 0.4148(5) 0.0194(8) 0.041(4) Uani 1 1 d .
C58 C -0.1271(5) 0.4300(5) 0.0293(9) 0.034(3) Uani 1 1 d .
C59 C -0.1187(5) 0.4697(5) 0.0844(9) 0.036(3) Uani 1 1 d .
C60 C -0.0766(4) 0.4618(4) 0.1348(10) 0.036(3) Uani 1 1 d .
C61 C -0.0698(4) 0.4794(4) 0.2236(10) 0.036(3) Uani 1 1 d .
C62 C -0.1066(5) 0.5023(4) 0.2701(11) 0.042(4) Uani 1 1 d .
C63 C -0.1065(5) 0.4896(5) 0.3668(10) 0.044(4) Uani 1 1 d .
C64 C -0.1486(5) 0.4838(5) 0.4131(11) 0.051(4) Uani 1 1 d .
C65 C -0.1561(5) 0.4462(5) 0.4742(9) 0.037(3) Uani 1 1 d .
C66 C -0.2032(5) 0.4290(6) 0.4635(9) 0.049(4) Uani 1 1 d .
C67 C -0.2119(5) 0.3834(6) 0.4671(10) 0.046(4) Uani 1 1 d .
C68 C -0.2446(5) 0.3636(6) 0.4037(10) 0.049(4) Uani 1 1 d .
C69 C -0.2676(4) 0.3905(6) 0.3374(11) 0.050(4) Uani 1 1 d .
C70 C -0.2731(5) 0.3745(6) 0.2435(10) 0.049(4) Uani 1 1 d .
C71 C -0.2664(4) 0.4135(5) 0.1810(10) 0.044(4) Uani 1 1 d .
C72 C -0.2446(5) 0.4063(6) 0.0970(10) 0.046(4) Uani 1 1 d .
C73 C -0.2107(5) 0.4388(5) 0.0645(10) 0.043(4) Uani 1 1 d .
C74 C -0.2021(5) 0.4779(5) 0.1175(11) 0.051(4) Uani 1 1 d .
C75 C -0.1535(5) 0.4939(4) 0.1283(11) 0.042(4) Uani 1 1 d .
C76 C -0.1474(5) 0.5113(4) 0.2212(11) 0.043(4) Uani 1 1 d .
C77 C -0.1915(5) 0.5058(5) 0.2700(11) 0.043(4) Uani 1 1 d .
C78 C -0.1917(5) 0.4928(5) 0.3623(10) 0.044(4) Uani 1 1 d .
C79 C -0.2242(5) 0.4589(5) 0.3938(11) 0.045(4) Uani 1 1 d .
C80 C -0.2564(5) 0.4399(5) 0.3329(11) 0.050(4) Uani 1 1 d .
C81 C -0.2568(5) 0.4532(5) 0.2373(10) 0.042(4) Uani 1 1 d .
C82 C -0.2243(5) 0.4842(5) 0.2039(11) 0.048(4) Uani 1 1 d .
C83 C 0.5000 0.5000 0.0000 0.085(9) Uani 1 2 d S
Os1 Os 0.077467(17) 0.338174(18) 0.27406(4) 0.03184(17) Uani 1 1 d .
Os2 Os 0.019631(18) 0.35712(2) 0.43584(4) 0.03532(17) Uani 1 1 d .
Os3 Os 0.11843(2) 0.34903(2) 0.45222(4) 0.04312(19) Uani 1 1 d .
P1 P 0.02579(11) 0.32077(11) 0.1515(2) 0.0291(7) Uani 1 1 d .
O1 O 0.1647(4) 0.3355(5) 0.1607(11) 0.094(5) Uani 1 1 d .
O2 O 0.0903(4) 0.2342(4) 0.3075(8) 0.065(3) Uani 1 1 d .
O3 O 0.0701(4) 0.4430(4) 0.2442(7) 0.053(3) Uani 1 1 d .
O4 O 0.0037(4) 0.2516(4) 0.4182(7) 0.057(3) Uani 1 1 d .
O5 O 0.0394(4) 0.4627(4) 0.4477(10) 0.081(4) Uani 1 1 d .
O6 O 0.0142(5) 0.3470(5) 0.6452(9) 0.091(5) Uani 1 1 d .
O7 O 0.1422(4) 0.4499(4) 0.3930(10) 0.071(4) Uani 1 1 d .
O8 O 0.1353(7) 0.3789(7) 0.6503(10) 0.142(8) Uani 1 1 d .
O9 O 0.2141(4) 0.3161(4) 0.3945(12) 0.091(5) Uani 1 1 d .
O10 O 0.0960(4) 0.2497(4) 0.5218(9) 0.069(3) Uani 1 1 d .
S1 S 0.5127(2) 0.4698(2) 0.0844(4) 0.0964(19) Uani 1 1 d .

loop_
_atom_site_aniso_label
_atom_site_aniso_U_11
_atom_site_aniso_U_22
_atom_site_aniso_U_33
_atom_site_aniso_U_23
_atom_site_aniso_U_13
_atom_site_aniso_U_12
C1 0.071(13) 0.052(11) 0.067(12) -0.012(9) 0.017(10) -0.014(9)
C2 0.036(8) 0.049(10) 0.036(8) 0.010(7) -0.015(6) -0.011(7)
C3 0.039(9) 0.057(11) 0.038(9) 0.007(8) 0.013(7) -0.013(7)
C4 0.033(8) 0.085(13) 0.020(7) 0.013(8) 0.000(6) -0.014(8)
C5 0.026(8) 0.106(15) 0.023(8) -0.016(9) 0.002(6) 0.012(9)
C6 0.043(10) 0.087(14) 0.057(12) -0.016(10) -0.012(8) 0.011(9)
C7 0.021(8) 0.089(14) 0.072(12) 0.009(11) -0.002(8) 0.013(9)
C8 0.109(18) 0.084(15) 0.068(14) -0.010(12) -0.029(13) 0.014(13)
C9 0.062(12) 0.046(10) 0.088(14) 0.003(9) -0.008(11) -0.007(9)
C10 0.044(10) 0.073(13) 0.061(12) 0.000(10) -0.005(8) -0.007(9)
C11 0.029(7) 0.026(7) 0.051(9) -0.014(6) 0.006(6) 0.000(5)
C12 0.045(9) 0.040(9) 0.063(11) -0.002(8) 0.005(8) 0.013(7)
C13 0.066(11) 0.011(7) 0.084(12) 0.010(7) -0.015(9) 0.010(7)
C14 0.060(12) 0.051(11) 0.081(13) -0.023(10) -0.013(10) 0.012(9)
C15 0.056(11) 0.073(13) 0.064(12) -0.017(10) -0.007(9) 0.026(10)
C16 0.044(9) 0.042(9) 0.047(9) -0.006(7) 0.012(7) 0.017(7)
C17 0.023(6) 0.032(7) 0.035(8) 0.006(6) -0.001(6) -0.003(5)
C18 0.079(12) 0.065(11) 0.019(7) -0.013(7) 0.004(7) -0.044(9)
C19 0.085(13) 0.065(12) 0.051(11) 0.008(9) 0.021(9) -0.037(10)
C20 0.091(13) 0.057(10) 0.022(8) 0.006(7) 0.000(8) -0.026(9)
C21 0.064(11) 0.064(11) 0.037(9) 0.000(8) -0.006(8) -0.013(8)
C22 0.038(8) 0.038(8) 0.053(10) -0.005(7) -0.013(7) -0.007(6)
C23 0.023(6) 0.036(7) 0.019(6) 0.000(5) 0.003(5) -0.003(5)
C24 0.027(7) 0.029(7) 0.039(8) -0.009(6) 0.002(6) 0.003(5)
C25 0.037(5) 0.015(4) 0.036(5) -0.012(4) 0.006(4) -0.001(4)
C26 0.037(5) 0.015(4) 0.036(5) -0.012(4) 0.006(4) -0.001(4)
C27 0.025(7) 0.025(7) 0.039(8) 0.005(6) -0.003(6) 0.008(5)
C28 0.020(6) 0.027(7) 0.037(7) 0.005(6) 0.007(5) 0.001(5)
C29 0.026(7) 0.029(7) 0.028(7) 0.002(5) 0.001(5) 0.004(5)
C30 0.027(7) 0.044(8) 0.023(7) -0.003(6) -0.007(5) 0.004(6)
C31 0.033(7) 0.052(9) 0.022(7) 0.008(6) -0.005(6) 0.005(6)
C32 0.033(7) 0.040(8) 0.029(7) 0.018(6) 0.004(6) -0.001(6)
C33 0.043(9) 0.026(7) 0.065(11) 0.022(7) 0.002(8) -0.005(6)
C34 0.037(8) 0.024(7) 0.045(9) 0.005(6) 0.013(7) -0.007(6)
C35 0.039(8) 0.026(7) 0.062(10) -0.012(7) -0.002(7) -0.011(6)
C36 0.030(8) 0.043(9) 0.062(10) -0.017(8) -0.012(7) -0.019(6)
C37 0.033(7) 0.027(7) 0.032(7) -0.012(6) -0.010(6) -0.001(5)
C38 0.042(8) 0.041(8) 0.024(7) -0.007(6) -0.006(6) -0.003(6)
C39 0.026(7) 0.054(9) 0.024(7) -0.002(6) -0.001(5) 0.011(6)
C40 0.033(7) 0.047(9) 0.025(7) 0.014(6) 0.000(6) -0.005(6)
C41 0.031(7) 0.025(7) 0.041(8) 0.003(6) 0.011(6) -0.001(5)
C42 0.020(6) 0.022(6) 0.021(6) -0.004(5) 0.007(5) -0.003(5)
C43 0.020(7) 0.055(9) 0.041(8) 0.006(7) 0.001(6) -0.009(6)
C44 0.028(7) 0.020(6) 0.045(8) -0.004(6) -0.003(6) -0.002(5)
C45 0.056(9) 0.042(9) 0.028(8) -0.011(7) -0.014(7) 0.006(7)
C46 0.032(7) 0.047(9) 0.034(8) -0.018(7) -0.004(6) 0.007(6)
C47 0.054(10) 0.060(11) 0.032(8) -0.014(7) -0.007(7) 0.013(8)
C48 0.034(8) 0.070(11) 0.014(7) 0.000(7) 0.005(6) 0.005(7)
C49 0.033(8) 0.084(12) 0.012(7) 0.020(7) 0.008(6) 0.003(7)
C50 0.030(7) 0.044(8) 0.041(9) 0.016(7) 0.006(6) -0.001(6)
C51 0.026(7) 0.039(8) 0.060(10) 0.005(7) 0.019(7) -0.016(6)
C52 0.024(7) 0.037(8) 0.058(10) 0.005(7) -0.001(7) -0.010(6)
C53 0.020(7) 0.040(9) 0.078(12) 0.001(8) -0.001(7) -0.017(6)
C54 0.023(7) 0.038(8) 0.053(9) -0.012(7) -0.015(6) -0.007(6)
C55 0.028(7) 0.054(9) 0.036(8) -0.006(7) -0.009(6) 0.012(6)
C56 0.046(9) 0.060(10) 0.018(7) -0.008(6) -0.010(6) -0.004(7)
C57 0.052(9) 0.055(10) 0.016(7) 0.012(6) -0.007(6) 0.021(7)
C58 0.037(8) 0.043(8) 0.023(7) 0.013(6) -0.009(6) -0.009(6)
C59 0.047(9) 0.038(8) 0.023(7) 0.015(6) -0.008(6) -0.006(7)
C60 0.033(7) 0.024(7) 0.051(9) 0.022(6) 0.005(7) -0.001(6)
C61 0.029(7) 0.021(7) 0.060(10) -0.001(6) 0.009(7) -0.016(5)
C62 0.039(8) 0.011(6) 0.074(11) -0.010(7) 0.008(8) -0.003(5)
C63 0.046(9) 0.034(8) 0.052(10) -0.007(7) -0.001(7) -0.006(7)
C64 0.041(9) 0.053(10) 0.059(11) -0.021(8) -0.010(8) 0.008(7)
C65 0.037(8) 0.052(9) 0.022(7) -0.018(6) -0.002(6) 0.016(7)
C66 0.054(10) 0.071(12) 0.021(8) -0.001(7) 0.015(7) 0.023(8)
C67 0.038(9) 0.068(11) 0.033(8) -0.001(8) 0.018(7) 0.007(8)
C68 0.024(7) 0.076(11) 0.047(9) 0.020(8) 0.028(7) 0.003(7)
C69 0.019(7) 0.088(13) 0.045(9) 0.002(9) 0.011(6) 0.002(7)
C70 0.032(8) 0.068(11) 0.046(10) 0.014(8) 0.007(7) -0.005(7)
C71 0.022(7) 0.067(10) 0.044(9) 0.008(8) -0.021(6) 0.007(7)
C72 0.024(7) 0.080(12) 0.034(8) 0.001(8) -0.015(6) 0.007(7)
C73 0.041(8) 0.044(9) 0.045(9) 0.014(7) -0.009(7) 0.010(7)
C74 0.055(10) 0.034(8) 0.063(11) 0.027(8) -0.003(8) 0.017(7)
C75 0.038(8) 0.028(7) 0.059(10) 0.013(7) -0.008(7) 0.000(6)
C76 0.051(9) 0.013(6) 0.066(11) 0.011(7) -0.012(8) 0.002(6)
C77 0.027(7) 0.043(9) 0.060(10) 0.000(7) 0.003(7) 0.018(6)
C78 0.039(8) 0.043(9) 0.048(10) -0.022(7) 0.007(7) 0.022(7)
C79 0.033(8) 0.046(9) 0.056(10) -0.024(8) 0.026(7) 0.008(7)
C80 0.042(9) 0.043(9) 0.065(11) -0.001(8) 0.020(8) 0.016(7)
C81 0.032(8) 0.042(8) 0.050(9) 0.001(7) -0.006(7) 0.019(6)
C82 0.035(8) 0.040(9) 0.068(11) 0.009(8) -0.006(8) 0.010(7)
C83 0.09(2) 0.10(2) 0.061(18) 0.006(17) -0.004(16) 0.040(18)
Os1 0.0274(3) 0.0351(3) 0.0330(3) -0.0021(2) -0.0004(2) -0.0022(2)
Os2 0.0315(3) 0.0475(4) 0.0270(3) -0.0017(2) -0.0030(2) 0.0014(2)
Os3 0.0333(3) 0.0544(4) 0.0417(4) -0.0050(3) -0.0091(3) -0.0011(3)
P1 0.0308(18) 0.0278(18) 0.0285(19) -0.0037(14) 0.0040(14) -0.0018(13)
O1 0.061(8) 0.099(11) 0.123(12) 0.010(9) 0.062(9) 0.012(7)
O2 0.084(9) 0.048(7) 0.064(8) 0.009(6) -0.009(6) 0.001(6)
O3 0.067(8) 0.047(7) 0.045(6) 0.009(5) -0.001(5) -0.010(5)
O4 0.070(8) 0.044(7) 0.056(7) 0.014(6) 0.014(6) -0.011(6)
O5 0.070(9) 0.041(7) 0.133(13) -0.046(8) 0.002(8) -0.004(6)
O6 0.122(12) 0.124(12) 0.028(7) 0.014(7) 0.004(7) -0.034(9)
O7 0.062(8) 0.047(7) 0.104(10) 0.008(7) -0.018(7) -0.029(6)
O8 0.21(2) 0.181(18) 0.039(9) -0.035(10) -0.037(11) -0.027(15)
O9 0.038(7) 0.064(9) 0.171(15) 0.023(9) 0.014(8) 0.004(6)
O10 0.064(8) 0.059(8) 0.082(9) 0.023(7) -0.011(7) -0.012(6)
S1 0.125(5) 0.078(4) 0.086(4) -0.013(3) 0.024(4) 0.018(3)

loop_
_atom_type_symbol
_atom_type_description
_atom_type_scat_dispersion_real
_atom_type_scat_dispersion_imag
_atom_type_scat_source
C C 0.0033 0.0016 'International Tables Vol C Tables 4.2.6.8 and 6.1.1.4'
H H 0.0000 0.0000 'International Tables Vol C Tables 4.2.6.8 and 6.1.1.4'
Os Os -1.2165 7.6030 'International Tables Vol C Tables 4.2.6.8 and 6.1.1.4'
P P 0.1023 0.0942 'International Tables Vol C Tables 4.2.6.8 and 6.1.1.4'
Cl Cl 0.1484 0.1585 'International Tables Vol C Tables 4.2.6.8 and 6.1.1.4'
N N 0.0061 0.0033 'International Tables Vol C Tables 4.2.6.8 and 6.1.1.4'
O O 0.0106 0.0060 'International Tables Vol C Tables 4.2.6.8 and 6.1.1.4'
S S 0.1246 0.1234 'International Tables Vol C Tables 4.2.6.8 and 6.1.1.4'

loop_
_geom_angle_atom_site_label_1
_geom_angle_atom_site_label_2
_geom_angle_atom_site_label_3
_geom_angle
_geom_angle_site_symmetry_1
O1 C1 Os1 178.1(17) .
O2 C2 Os1 175.7(14) .
O3 C3 Os1 175.5(13) .
O4 C4 Os2 177.9(14) .
O5 C5 Os2 176.7(14) .
O6 C6 Os2 176.8(18) .
O7 C7 Os3 174.7(15) .
O8 C8 Os3 179(2) .
O9 C9 Os3 173.4(18) .
O10 C10 Os3 177.2(17) .
C16 C11 C12 117.1(12) .
C16 C11 P1 119.6(11) .
C12 C11 P1 123.1(10) .
C13 C12 C11 121.5(14) .
C13 C12 H12 119.2 .
C11 C12 H12 119.2 .
C14 C13 C12 121.6(17) .
C14 C13 H13 119.2 .
C12 C13 H13 119.2 .
C13 C14 C15 118.2(17) .
C13 C14 H14 120.9 .
C15 C14 H14 120.9 .
C16 C15 C14 122.6(16) .
C16 C15 H15 118.7 .
C14 C15 H15 118.7 .
C15 C16 C11 118.9(15) .
C15 C16 H16 120.6 .
C11 C16 H16 120.6 .
C18 C17 C22 117.3(12) .
C18 C17 P1 121.8(10) .
C22 C17 P1 120.9(10) .
C17 C18 C19 119.6(13) .
C17 C18 H18 120.2 .
C19 C18 H18 120.2 .
C18 C19 C20 124.9(14) .
C18 C19 H19 117.5 .
C20 C19 H19 117.5 .
C21 C20 C19 115.7(14) .
C21 C20 H20 122.1 .
C19 C20 H20 122.1 .
C20 C21 C22 121.3(14) .
C20 C21 H21 119.3 .
C22 C21 H21 119.3 .
C17 C22 C21 120.8(13) .
C17 C22 H22 119.6 .
C21 C22 H22 119.6 .
C28 C23 C24 113.9(10) .
C28 C23 C42 98.9(9) .
C24 C23 C42 114.1(10) .
C28 C23 P1 108.2(8) .
C24 C23 P1 116.4(8) .
C42 C23 P1 103.5(7) .
C25 C24 C39 100.0(10) .
C25 C24 C23 116.9(11) .
C39 C24 C23 116.9(10) .
C25 C24 H24 107.4 .
C39 C24 H24 107.4 .
C23 C24 H24 107.4 .
C26 C25 C37 119.4(12) .
C26 C25 C24 122.4(11) .
C37 C25 C24 110.6(11) .
C25 C26 C27 120.4(11) .
C25 C26 C34 121.6(12) .
C27 C26 C34 107.2(11) .
C28 C27 C26 119.7(12) .
C28 C27 C32 120.5(12) .
C26 C27 C32 108.9(11) .
C27 C28 C29 121.2(11) .
C27 C28 C23 124.4(12) .
C29 C28 C23 111.6(10) .
C30 C29 C43 119.8(11) .
C30 C29 C28 119.2(11) .
C43 C29 C28 102.5(10) .
C30 C29 Os2 73.3(7) .
C43 C29 Os2 122.2(8) .
C28 C29 Os2 119.3(8) .
C29 C30 C46 116.3(11) .
C29 C30 C31 116.7(11) .
C46 C30 C31 106.7(11) .
C29 C30 Os2 69.1(7) .
C46 C30 Os2 123.4(9) .
C31 C30 Os2 120.5(9) .
C32 C31 C48 118.6(12) .
C32 C31 C30 122.2(12) .
C48 C31 C30 106.9(12) .
C31 C32 C33 123.6(13) .
C31 C32 C27 119.9(12) .
C33 C32 C27 105.9(12) .
C50 C33 C34 121.4(13) .
C50 C33 C32 117.7(14) .
C34 C33 C32 109.2(12) .
C35 C34 C33 119.0(13) .
C35 C34 C26 119.4(13) .
C33 C34 C26 108.9(12) .
C34 C35 C36 120.5(13) .
C34 C35 C52 119.9(13) .
C36 C35 C52 108.6(13) .
C35 C36 C37 119.6(12) .
C35 C36 C54 109.2(13) .
C37 C36 C54 117.7(13) .
C38 C37 C36 120.8(12) .
C38 C37 C25 108.3(11) .
C36 C37 C25 119.3(12) .
C56 C38 C37 119.6(13) .
C56 C38 C39 122.5(13) .
C37 C38 C39 107.3(11) .
C40 C39 C38 116.6(12) .
C40 C39 C24 123.5(12) .
C38 C39 C24 111.7(12) .
C39 C40 C58 123.7(12) .
C39 C40 C41 120.1(11) .
C58 C40 C41 108.0(12) .
C42 C41 C60 119.8(12) .
C42 C41 C40 119.5(11) .
C60 C41 C40 106.2(11) .
C41 C42 C43 118.4(11) .
C41 C42 C23 124.2(11) .
C43 C42 C23 111.6(10) .
C44 C43 C42 124.9(12) .
C44 C43 C29 118.2(12) .
C42 C43 C29 109.3(11) .
C43 C44 C45 123.0(13) .
C43 C44 C61 116.9(12) .
C45 C44 C61 107.9(11) .
C46 C45 C44 120.4(13) .
C46 C45 C63 119.5(14) .
C44 C45 C63 110.1(12) .
C45 C46 C47 119.6(13) .
C45 C46 C30 121.7(12) .
C47 C46 C30 106.8(12) .
C65 C47 C48 121.8(15) .
C65 C47 C46 120.8(15) .
C48 C47 C46 108.1(12) .
C31 C48 C49 118.8(14) .
C31 C48 C47 111.0(12) .
C49 C48 C47 119.2(13) .
C50 C49 C48 120.0(13) .
C50 C49 C67 110.8(13) .
C48 C49 C67 117.5(15) .
C33 C50 C49 121.1(13) .
C33 C50 C51 119.8(14) .
C49 C50 C51 106.9(12) .
C52 C51 C50 119.6(13) .
C52 C51 C68 119.3(14) .
C50 C51 C68 107.8(13) .
C51 C52 C35 120.3(13) .
C51 C52 C53 123.9(14) .
C35 C52 C53 104.8(13) .
C54 C53 C70 120.5(13) .
C54 C53 C52 110.6(13) .
C70 C53 C52 116.2(14) .
C55 C54 C53 121.0(13) .
C55 C54 C36 121.9(13) .
C53 C54 C36 106.7(13) .
C54 C55 C56 119.0(12) .
C54 C55 C72 119.4(13) .
C56 C55 C72 109.7(13) .
C38 C56 C57 120.1(13) .
C38 C56 C55 120.9(13) .
C57 C56 C55 106.8(13) .
C58 C57 C73 120.9(14) .
C58 C57 C56 118.4(12) .
C73 C57 C56 108.3(13) .
C59 C58 C57 117.8(13) .
C59 C58 C40 109.7(11) .
C57 C58 C40 118.6(12) .
C75 C59 C58 122.9(13) .
C75 C59 C60 117.8(12) .
C58 C59 C60 107.5(12) .
C61 C60 C41 121.2(12) .
C61 C60 C59 121.8(12) .
C41 C60 C59 108.4(12) .
C60 C61 C62 119.9(13) .
C60 C61 C44 118.7(11) .
C62 C61 C44 106.1(12) .
C76 C62 C61 118.7(14) .
C76 C62 C63 122.5(13) .
C61 C62 C63 109.6(13) .
C64 C63 C62 119.3(14) .
C64 C63 C45 120.6(14) .
C62 C63 C45 106.3(12) .
C63 C64 C65 121.4(13) .
C63 C64 C78 118.7(15) .
C65 C64 C78 108.4(13) .
C47 C65 C64 117.7(14) .
C47 C65 C66 118.4(15) .
C64 C65 C66 109.8(12) .
C67 C66 C79 122.1(15) .
C67 C66 C65 120.4(14) .
C79 C66 C65 105.0(14) .
C66 C67 C49 122.6(15) .
C66 C67 C68 119.3(15) .
C49 C67 C68 106.1(14) .
C69 C68 C67 121.9(15) .
C69 C68 C51 118.7(15) .
C67 C68 C51 108.3(13) .
C68 C69 C70 121.3(15) .
C68 C69 C80 117.8(15) .
C70 C69 C80 107.2(14) .
C69 C70 C53 120.5(14) .
C69 C70 C71 108.6(14) .
C53 C70 C71 118.5(14) .
C72 C71 C81 122.0(14) .
C72 C71 C70 119.1(14) .
C81 C71 C70 107.1(13) .
C71 C72 C73 119.9(14) .
C71 C72 C55 121.4(14) .
C73 C72 C55 105.2(13) .
C74 C73 C57 120.7(14) .
C74 C73 C72 118.4(14) .
C57 C73 C72 110.0(13) .
C73 C74 C82 120.7(14) .
C73 C74 C75 118.8(14) .
C82 C74 C75 107.1(14) .
C59 C75 C76 120.9(13) .
C59 C75 C74 118.9(13) .
C76 C75 C74 108.8(13) .
C62 C76 C75 120.5(13) .
C62 C76 C77 118.1(13) .
C75 C76 C77 107.5(12) .
C78 C77 C76 119.7(13) .
C78 C77 C82 120.1(14) .
C76 C77 C82 107.0(13) .
C77 C78 C79 119.7(14) .
C77 C78 C64 121.6(13) .
C79 C78 C64 106.1(14) .
C80 C79 C78 120.5(15) .
C80 C79 C66 118.6(14) .
C78 C79 C66 110.7(14) .
C79 C80 C81 120.6(14) .
C79 C80 C69 120.2(14) .
C81 C80 C69 107.5(14) .
C82 C81 C80 120.2(14) .
C82 C81 C71 116.8(14) .
C80 C81 C71 109.6(13) .
C81 C82 C74 122.1(15) .
C81 C82 C77 118.8(14) .
C74 C82 C77 109.5(13) .
S1 C83 S1 180.0(5) 5_665
C1 Os1 C3 91.9(7) .
C1 Os1 C2 88.7(7) .
C3 Os1 C2 175.5(6) .
C1 Os1 P1 96.1(6) .
C3 Os1 P1 94.7(5) .
C2 Os1 P1 89.7(4) .
C1 Os1 Os3 99.0(6) .
C3 Os1 Os3 91.2(5) .
C2 Os1 Os3 84.3(4) .
P1 Os1 Os3 163.65(8) .
C1 Os1 Os2 157.5(5) .
C3 Os1 Os2 82.1(4) .
C2 Os1 Os2 95.7(4) .
P1 Os1 Os2 106.02(8) .
Os3 Os1 Os2 59.716(19) .
C6 Os2 C4 90.1(7) .
C6 Os2 C5 91.6(7) .
C4 Os2 C5 175.8(6) .
C6 Os2 C29 131.9(6) .
C4 Os2 C29 89.3(5) .
C5 Os2 C29 92.4(5) .
C6 Os2 C30 94.7(6) .
C4 Os2 C30 94.6(5) .
C5 Os2 C30 89.1(5) .
C29 Os2 C30 37.5(4) .
C6 Os2 Os3 87.3(5) .
C4 Os2 Os3 93.6(4) .
C5 Os2 Os3 82.7(4) .
C29 Os2 Os3 140.7(3) .
C30 Os2 Os3 171.6(3) .
C6 Os2 Os1 143.6(5) .
C4 Os2 Os1 79.9(4) .
C5 Os2 Os1 96.5(4) .
C29 Os2 Os1 83.3(3) .
C30 Os2 Os1 120.8(3) .
Os3 Os2 Os1 58.846(19) .
C8 Os3 C9 102.7(9) .
C8 Os3 C10 90.9(8) .
C9 Os3 C10 91.4(7) .
C8 Os3 C7 88.2(8) .
C9 Os3 C7 90.0(6) .
C10 Os3 C7 178.5(7) .
C8 Os3 Os1 161.9(6) .
C9 Os3 Os1 94.3(6) .
C10 Os3 Os1 95.0(5) .
C7 Os3 Os1 85.5(5) .
C8 Os3 Os2 102.4(7) .
C9 Os3 Os2 154.5(5) .
C10 Os3 Os2 83.6(5) .
C7 Os3 Os2 95.3(4) .
Os1 Os3 Os2 61.438(19) .
C11 P1 C17 103.1(6) .
C11 P1 C23 106.3(6) .
C17 P1 C23 102.2(5) .
C11 P1 Os1 110.2(5) .
C17 P1 Os1 117.7(4) .
C23 P1 Os1 116.0(4) .

loop_
_geom_bond_atom_site_label_1
_geom_bond_atom_site_label_2
_geom_bond_distance
_geom_bond_site_symmetry_2
C1 O1 1.115(19) .
C1 Os1 1.903(18) .
C2 O2 1.117(16) .
C2 Os1 1.963(16) .
C3 O3 1.152(17) .
C3 Os1 1.931(17) .
C4 O4 1.106(18) .
C4 Os2 2.001(19) .
C5 O5 1.10(2) .
C5 Os2 2.03(2) .
C6 O6 1.114(19) .
C6 Os2 1.941(19) .
C7 O7 1.05(2) .
C7 Os3 2.08(2) .
C8 O8 1.07(2) .
C8 Os3 1.97(2) .
C9 O9 1.08(2) .
C9 Os3 1.98(2) .
C10 O10 1.090(19) .
C10 Os3 2.03(2) .
C11 C16 1.384(17) .
C11 C12 1.389(19) .
C11 P1 1.806(12) .
C12 C13 1.377(18) .
C12 H12 0.9300 .
C13 C14 1.30(2) .
C13 H13 0.9300 .
C14 C15 1.39(2) .
C14 H14 0.9300 .
C15 C16 1.36(2) .
C15 H15 0.9300 .
C16 H16 0.9300 .
C17 C18 1.359(18) .
C17 C22 1.418(18) .
C17 P1 1.803(13) .
C18 C19 1.40(2) .
C18 H18 0.9300 .
C19 C20 1.39(2) .
C19 H19 0.9300 .
C20 C21 1.35(2) .
C20 H20 0.9300 .
C21 C22 1.44(2) .
C21 H21 0.9300 .
C22 H22 0.9300 .
C23 C28 1.503(16) .
C23 C24 1.523(16) .
C23 C42 1.522(16) .
C23 P1 1.931(12) .
C24 C25 1.495(17) .
C24 C39 1.509(17) .
C24 H24 0.9800 .
C25 C26 1.365(17) .
C25 C37 1.452(17) .
C26 C27 1.454(17) .
C26 C34 1.465(17) .
C27 C28 1.341(17) .
C27 C32 1.499(18) .
C28 C29 1.505(17) .
C29 C30 1.433(17) .
C29 C43 1.483(18) .
C29 Os2 2.198(12) .
C30 C46 1.496(18) .
C30 C31 1.519(18) .
C30 Os2 2.254(12) .
C31 C32 1.347(19) .
C31 C48 1.437(18) .
C32 C33 1.461(18) .
C33 C50 1.360(19) .
C33 C34 1.45(2) .
C34 C35 1.376(19) .
C35 C36 1.44(2) .
C35 C52 1.457(19) .
C36 C37 1.435(19) .
C36 C54 1.428(19) .
C37 C38 1.417(18) .
C38 C56 1.377(19) .
C38 C39 1.434(18) .
C39 C40 1.373(19) .
C40 C58 1.423(18) .
C40 C41 1.461(18) .
C41 C42 1.373(17) .
C41 C60 1.464(17) .
C42 C43 1.432(18) .
C43 C44 1.376(18) .
C44 C45 1.399(18) .
C44 C61 1.488(19) .
C45 C46 1.354(19) .
C45 C63 1.440(19) .
C46 C47 1.49(2) .
C47 C65 1.397(19) .
C47 C48 1.44(2) .
C48 C49 1.435(19) .
C49 C50 1.42(2) .
C49 C67 1.46(2) .
C50 C51 1.452(19) .
C51 C52 1.37(2) .
C51 C68 1.47(2) .
C52 C53 1.46(2) .
C53 C54 1.42(2) .
C53 C70 1.44(2) .
C54 C55 1.372(19) .
C55 C56 1.452(19) .
C55 C72 1.47(2) .
C56 C57 1.44(2) .
C57 C58 1.426(19) .
C57 C73 1.440(19) .
C58 C59 1.425(18) .
C59 C75 1.384(19) .
C59 C60 1.443(18) .
C60 C61 1.398(19) .
C61 C62 1.428(18) .
C62 C76 1.403(19) .
C62 C63 1.45(2) .
C63 C64 1.40(2) .
C64 C65 1.42(2) .
C64 C78 1.48(2) .
C65 C66 1.46(2) .
C66 C67 1.35(2) .
C66 C79 1.47(2) .
C67 C68 1.44(2) .
C68 C69 1.41(2) .
C69 C70 1.45(2) .
C69 C80 1.47(2) .
C70 C71 1.46(2) .
C71 C72 1.39(2) .
C71 C81 1.44(2) .
C72 C73 1.44(2) .
C73 C74 1.39(2) .
C74 C82 1.42(2) .
C74 C75 1.49(2) .
C75 C76 1.45(2) .
C76 C77 1.47(2) .
C77 C78 1.39(2) .
C77 C82 1.49(2) .
C78 C79 1.43(2) .
C79 C80 1.40(2) .
C80 C81 1.44(2) .
C81 C82 1.39(2) .
C83 S1 1.550(6) 5_665
C83 S1 1.550(6) .
Os1 P1 2.380(3) .
Os1 Os3 2.8607(8) .
Os1 Os2 2.9360(8) .
Os2 Os3 2.8866(8) .
